data_4112253
loop_
_publ_author_name
'Oleg V. Ozerov'
'Maren Pink'
'Lori A. Watson'
'Kenneth G. Caulton'

_publ_section_title
;
 Aromatic vs Aliphatic C-H Cleavage of Alkyl-Substituted Pyridines by
 (PNPiPr)Re Compounds
;
_journal_name_full 'Journal of the American Chemical Society'
_journal_page_first 2105
_journal_page_last 2113
_journal_paper_doi 10.1021/ja036999i
_journal_volume 126
_journal_year 2004
_chemical_formula_moiety 'C30 H56 N3 P2 Re Si2'
_chemical_formula_sum 'C30 H56 N3 P2 Re Si2'
_chemical_formula_weight 763.10
_chemical_name_systematic
; 
 ? 
;
_space_group_IT_number 13
_symmetry_cell_setting monoclinic
_symmetry_space_group_name_Hall '-P 2yc'
_symmetry_space_group_name_H-M 'P 1 2/c 1'
_atom_sites_solution_hydrogens geom
_atom_sites_solution_primary direct
_atom_sites_solution_secondary difmap
_audit_creation_method SHELXL-97
_cell_angle_alpha 90.00
_cell_angle_beta 113.7140(10)
_cell_angle_gamma 90.00
_cell_formula_units_Z 4
_cell_length_a 19.3458(8)
_cell_length_b 10.7479(4)
_cell_length_c 18.3294(7)
_cell_measurement_reflns_used 8581
_cell_measurement_temperature 120(2)
_cell_measurement_theta_max 32.5
_cell_measurement_theta_min 2.3
_cell_volume 3489.4(2)
_computing_cell_refinement 'SAINT (Bruker, 1999)'
_computing_data_collection 'SMART (Bruker, 1999)'
_computing_data_reduction 'SAINT (Bruker, 1999)'
_computing_molecular_graphics 'XTEL (local library)'
_computing_publication_material 'XCIF (Bruker, 1999), XTEL (local library)'
_computing_structure_refinement 'SHELXL-97 (Sheldrick, 1997)'
_computing_structure_solution 'SIR-92 (Alatomare et al., 1993)'
_diffrn_ambient_temperature 120(2)
_diffrn_detector 'CCD area detector'
_diffrn_detector_area_resol_mean 44.52
_diffrn_detector_type 'Bruker SMART 6000'
_diffrn_measured_fraction_theta_full 0.971
_diffrn_measured_fraction_theta_max 0.971
_diffrn_measurement_details '0.30 degree frames measured for 15 seconds each'
_diffrn_measurement_device 'three-circle goniometer with fixed chi'
_diffrn_measurement_device_type 'Bruker Platform goniometer'
_diffrn_measurement_method \w-scans
_diffrn_radiation_monochromator graphite
_diffrn_radiation_source 'fine-focus sealed tube'
_diffrn_radiation_type MoK\a
_diffrn_radiation_wavelength 0.71073
_diffrn_reflns_av_R_equivalents 0.0259
_diffrn_reflns_av_sigmaI/netI 0.0393
_diffrn_reflns_limit_h_max 26
_diffrn_reflns_limit_h_min -27
_diffrn_reflns_limit_k_max 5
_diffrn_reflns_limit_k_min -15
_diffrn_reflns_limit_l_max 24
_diffrn_reflns_limit_l_min -24
_diffrn_reflns_number 19687
_diffrn_reflns_theta_full 30.02
_diffrn_reflns_theta_max 30.02
_diffrn_reflns_theta_min 2.22
_diffrn_standards_decay_% 0.0
_diffrn_standards_interval_time 757
_diffrn_standards_number 704
_exptl_absorpt_coefficient_mu 3.666
_exptl_absorpt_correction_T_max 0.7580
_exptl_absorpt_correction_T_min 0.5276
_exptl_absorpt_correction_type multi-scan
_exptl_absorpt_process_details 'SADBAS, R. Blessing (1995)'
_exptl_crystal_colour red
_exptl_crystal_density_diffrn 1.453
_exptl_crystal_description plate
_exptl_crystal_F_000 1560
_exptl_crystal_size_max 0.20
_exptl_crystal_size_mid 0.20
_exptl_crystal_size_min 0.08
_refine_diff_density_max 1.526
_refine_diff_density_min -0.705
_refine_diff_density_rms 0.104
_refine_ls_extinction_method none
_refine_ls_goodness_of_fit_ref 1.025
_refine_ls_hydrogen_treatment riding
_refine_ls_matrix_type full
_refine_ls_number_parameters 452
_refine_ls_number_reflns 9885
_refine_ls_number_restraints 19
_refine_ls_restrained_S_all 1.025
_refine_ls_R_factor_all 0.0360
_refine_ls_R_factor_gt 0.0266
_refine_ls_shift/su_max 0.005
_refine_ls_shift/su_mean 0.000
_refine_ls_structure_factor_coef Fsqd
_refine_ls_weighting_details 'calc w=1/[\s^2^(Fo^2^)+(0.0278P)^2^+0.4796P] where P=(Fo^2^+2Fc^2^)/3'
_refine_ls_weighting_scheme calc
_refine_ls_wR_factor_gt 0.0588
_refine_ls_wR_factor_ref 0.0622
_reflns_number_gt 8280
_reflns_number_total 9885
_reflns_threshold_expression >2sigma(I)
_cod_data_source_file ja036999isi20030703_104706.cif
_cod_data_source_block 02063
_cod_depositor_comments
;
The following automatic conversions were performed:

'_exptl_absorpt_correction_type' value 'multi-scans' was replaced
with the value 'multi-scan' as specified in the replacement file
'src/cod-tools/trunk/data/replacement-values/replacement_values.lst'.

Automatic conversion script
Id: cif_fix_values 5376 2017-05-30 11:51:03Z andrius 
;
_cod_database_code 4112253

loop_
_symmetry_equiv_pos_as_xyz
'x, y, z'
'-x, y, -z+1/2'
'-x, -y, -z'
'x, -y, z-1/2'

loop_
_atom_site_label
_atom_site_type_symbol
_atom_site_fract_x
_atom_site_fract_y
_atom_site_fract_z
_atom_site_U_iso_or_equiv
_atom_site_adp_type
_atom_site_occupancy
_atom_site_symmetry_multiplicity
_atom_site_calc_flag
_atom_site_refinement_flags
_atom_site_disorder_assembly
_atom_site_disorder_group
Re1A Re 0.0000 0.179907(11) 0.2500 0.01705(4) Uani 1 2 d S . .
P1A P -0.07391(4) 0.19665(6) 0.10992(4) 0.02119(14) Uani 1 1 d . . .
Si1A Si -0.07411(5) 0.45565(7) 0.17887(5) 0.02868(17) Uani 1 1 d . . .
N1A N 0.0000 0.3796(3) 0.2500 0.0212(6) Uani 1 2 d S . .
N2A N 0.10194(14) 0.1599(2) 0.23247(13) 0.0252(5) Uani 1 1 d . . .
C1A C -0.0476(3) 0.6001(3) 0.1375(2) 0.0437(9) Uani 1 1 d . A .
H1AB H -0.0092 0.5792 0.1173 0.083(17) Uiso 1 1 calc R . .
H1AC H -0.0274 0.6626 0.1797 0.053(12) Uiso 1 1 calc R . .
H1AD H -0.0924 0.6334 0.0939 0.053(12) Uiso 1 1 calc R . .
C2A C -0.1465(2) 0.5085(3) 0.2164(2) 0.0497(10) Uani 1 1 d . A .
H2AA H -0.1689 0.4358 0.2307 0.073(14) Uiso 1 1 calc R . .
H2AB H -0.1860 0.5558 0.1745 0.057(12) Uiso 1 1 calc R . .
H2AC H -0.1222 0.5614 0.2633 0.098(18) Uiso 1 1 calc R . .
C3A C -0.12397(19) 0.3450(3) 0.0936(2) 0.0360(7) Uani 1 1 d . A .
H3AA H -0.1762 0.3307 0.0888 0.052(12) Uiso 1 1 calc R . .
H3AB H -0.1267 0.3825 0.0432 0.034(9) Uiso 1 1 calc R . .
C4A C -0.01841(18) 0.2028(3) 0.04771(16) 0.0291(6) Uani 1 1 d . A .
H4AA H 0.0175 0.1310 0.0638 0.054(11) Uiso 1 1 calc R . .
C5A C -0.0642(2) 0.1932(3) -0.04277(19) 0.0449(9) Uani 1 1 d . . .
H5AA H -0.0305 0.2053 -0.0703 0.045(11) Uiso 1 1 calc R A .
H5AB H -0.1035 0.2573 -0.0598 0.037(10) Uiso 1 1 calc R . .
H5AC H -0.0877 0.1108 -0.0558 0.028(8) Uiso 1 1 calc R . .
C6A C 0.0290(2) 0.3221(3) 0.06643(19) 0.0350(7) Uani 1 1 d . . .
H6AA H 0.0697 0.3133 0.0478 0.044(11) Uiso 1 1 calc R A .
H6AB H 0.0508 0.3365 0.1241 0.033(9) Uiso 1 1 calc R . .
H6AC H -0.0032 0.3926 0.0394 0.042(10) Uiso 1 1 calc R . .
C7A C -0.1498(4) 0.0778(6) 0.0711(3) 0.0276(13) Uani 0.709(8) 1 d PDU A 1
H7AA H -0.1711 0.0700 0.1124 0.040(14) Uiso 0.709(8) 1 calc PR A 1
C8A C -0.1168(7) -0.0508(9) 0.0669(7) 0.034(2) Uani 0.709(8) 1 d PDU A 1
H8AA H -0.1551 -0.1149 0.0592 0.057(18) Uiso 0.709(8) 1 calc PR A 1
H8AB H -0.0728 -0.0669 0.1166 0.04(3) Uiso 0.709(8) 1 calc PR A 1
H8AC H -0.1014 -0.0527 0.0221 0.06(3) Uiso 0.709(8) 1 calc PR A 1
C9A C -0.2168(3) 0.1101(4) -0.0066(3) 0.0387(13) Uani 0.709(8) 1 d PD A 1
H9AA H -0.2582 0.0516 -0.0150 0.060(17) Uiso 0.709(8) 1 calc PR A 1
H9AB H -0.2014 0.1043 -0.0512 0.049(16) Uiso 0.709(8) 1 calc PR A 1
H9AC H -0.2338 0.1950 -0.0033 0.044(15) Uiso 0.709(8) 1 calc PR A 1
C7D C -0.1457(8) 0.0815(13) 0.0431(8) 0.024(3) Uani 0.291(8) 1 d PDU A 2
H7DA H -0.1632 0.1104 -0.0133 0.04(4) Uiso 0.291(8) 1 calc PR A 2
C8D C -0.1065(18) -0.046(2) 0.051(2) 0.034(6) Uani 0.291(8) 1 d PDU A 2
H8DA H -0.1444 -0.1093 0.0236 0.03(3) Uiso 0.291(8) 1 calc PR A 2
H8DB H -0.0804 -0.0673 0.1073 0.01(5) Uiso 0.291(8) 1 calc PR A 2
H8DC H -0.0698 -0.0410 0.0265 0.04(4) Uiso 0.291(8) 1 calc PR A 2
C9D C -0.2135(6) 0.0761(12) 0.0658(7) 0.041(3) Uani 0.291(8) 1 d PD A 2
H9DA H -0.2495 0.0136 0.0329 0.01(2) Uiso 0.291(8) 1 calc PR A 2
H9DB H -0.2382 0.1577 0.0568 0.02(3) Uiso 0.291(8) 1 calc PR A 2
H9DC H -0.1965 0.0535 0.1221 0.03(3) Uiso 0.291(8) 1 calc PR A 2
C10A C 0.06997(17) 0.0501(3) 0.23758(15) 0.0253(6) Uani 1 1 d . A .
C11A C 0.10639(18) -0.0606(3) 0.23605(17) 0.0292(6) Uani 1 1 d . . .
H11A H 0.0845 -0.1384 0.2391 0.016(7) Uiso 1 1 calc R A .
C12A C 0.17673(18) -0.0548(3) 0.22985(17) 0.0317(7) Uani 1 1 d . A .
C13A C 0.20661(19) 0.0594(3) 0.22322(18) 0.0346(7) Uani 1 1 d . . .
H13A H 0.2532 0.0642 0.2175 0.048(11) Uiso 1 1 calc R A .
C14A C 0.16718(18) 0.1679(3) 0.22498(17) 0.0300(6) Uani 1 1 d . A .
H14A H 0.1871 0.2471 0.2208 0.049(11) Uiso 1 1 calc R . .
C15A C 0.2208(2) -0.1729(3) 0.2331(2) 0.0430(8) Uani 1 1 d . . .
H15A H 0.2566 -0.1578 0.2084 0.18(3) Uiso 1 1 calc R A .
H15B H 0.1859 -0.2394 0.2042 0.092(17) Uiso 1 1 calc R . .
H15C H 0.2486 -0.1978 0.2887 0.18(3) Uiso 1 1 calc R . .
Re1B Re 0.5000 0.606068(11) 0.7500 0.01650(4) Uani 1 2 d S . .
P1B P 0.38663(4) 0.58949(6) 0.63230(4) 0.02131(14) Uani 1 1 d . . .
Si1B Si 0.45926(5) 0.33139(7) 0.66028(5) 0.02831(17) Uani 1 1 d . . .
N1B N 0.5000 0.4055(3) 0.7500 0.0215(6) Uani 1 2 d S . .
N2B N 0.56247(14) 0.6273(2) 0.67750(14) 0.0255(5) Uani 1 1 d . . .
C1B C 0.4064(2) 0.1846(3) 0.6625(3) 0.0468(9) Uani 1 1 d . . .
H1BB H 0.4422 0.1219 0.6954 0.063(13) Uiso 1 1 calc R . .
H1BC H 0.3802 0.1527 0.6082 0.090(17) Uiso 1 1 calc R . .
H1BD H 0.3695 0.2030 0.6852 0.068(14) Uiso 1 1 calc R . .
C2B C 0.5306(2) 0.2816(3) 0.6199(2) 0.0431(8) Uani 1 1 d . . .
H2BA H 0.5571 0.3550 0.6125 0.082(16) Uiso 1 1 calc R . .
H2BB H 0.5046 0.2396 0.5686 0.057(12) Uiso 1 1 calc R . .
H2BC H 0.5670 0.2244 0.6576 0.066(13) Uiso 1 1 calc R . .
C3B C 0.39207(18) 0.4428(3) 0.58431(18) 0.0301(6) Uani 1 1 d . . .
H3BA H 0.4100 0.4589 0.5416 0.034(9) Uiso 1 1 calc R . .
H3BB H 0.3412 0.4049 0.5597 0.046(11) Uiso 1 1 calc R . .
C4B C 0.29934(17) 0.5788(3) 0.65155(19) 0.0302(6) Uani 1 1 d . . .
H4BA H 0.3015 0.6478 0.6890 0.035(9) Uiso 1 1 calc R . .
C5B C 0.30054(18) 0.4562(3) 0.6948(2) 0.0355(7) Uani 1 1 d . . .
H5BA H 0.2659 0.4621 0.7217 0.048(11) Uiso 1 1 calc R . .
H5BB H 0.3518 0.4402 0.7343 0.047(11) Uiso 1 1 calc R . .
H5BC H 0.2846 0.3880 0.6561 0.037(9) Uiso 1 1 calc R . .
C6B C 0.22469(19) 0.5913(4) 0.5793(2) 0.0449(9) Uani 1 1 d . . .
H6BA H 0.1831 0.5678 0.5941 0.073(14) Uiso 1 1 calc R . .
H6BB H 0.2249 0.5365 0.5367 0.054(12) Uiso 1 1 calc R . .
H6BC H 0.2180 0.6777 0.5606 0.066(14) Uiso 1 1 calc R . .
C7B C 0.37361(19) 0.7121(3) 0.55644(17) 0.0313(6) Uani 1 1 d . . .
H7BA H 0.4240 0.7217 0.5538 0.033(9) Uiso 1 1 calc R . .
C8B C 0.3177(2) 0.6880(3) 0.4707(2) 0.0435(9) Uani 1 1 d . . .
H8BA H 0.3269 0.7473 0.4349 0.072(14) Uiso 1 1 calc R . .
H8BB H 0.2660 0.6982 0.4669 0.050(12) Uiso 1 1 calc R . .
H8BC H 0.3244 0.6030 0.4553 0.060(13) Uiso 1 1 calc R . .
C9B C 0.3579(2) 0.8377(3) 0.5873(2) 0.0386(8) Uani 1 1 d . . .
H9BA H 0.3653 0.9054 0.5554 0.070(14) Uiso 1 1 calc R . .
H9BB H 0.3926 0.8484 0.6432 0.041(10) Uiso 1 1 calc R . .
H9BC H 0.3057 0.8392 0.5829 0.037(10) Uiso 1 1 calc R . .
C10B C 0.54313(16) 0.7364(2) 0.70091(15) 0.0237(5) Uani 1 1 d . . .
C11B C 0.56232(18) 0.8480(3) 0.67556(17) 0.0284(6) Uani 1 1 d . . .
H11B H 0.5493 0.9254 0.6918 0.023(8) Uiso 1 1 calc R . .
C12B C 0.60141(19) 0.8440(3) 0.62535(17) 0.0319(7) Uani 1 1 d . . .
C13B C 0.62119(19) 0.7304(3) 0.60441(18) 0.0348(7) Uani 1 1 d . . .
H13B H 0.6489 0.7265 0.5719 0.039(10) Uiso 1 1 calc R . .
C14B C 0.60013(19) 0.6212(3) 0.63144(18) 0.0317(6) Uani 1 1 d . . .
H14B H 0.6129 0.5426 0.6167 0.025(8) Uiso 1 1 calc R . .
C15B C 0.6208(2) 0.9636(3) 0.5937(2) 0.0457(9) Uani 1 1 d . . .
H15D H 0.6663 0.9509 0.5836 0.12(2) Uiso 1 1 calc R . .
H15E H 0.6298 1.0300 0.6332 0.093(17) Uiso 1 1 calc R . .
H15F H 0.5787 0.9871 0.5440 0.19(3) Uiso 1 1 calc R . .

loop_
_atom_site_aniso_label
_atom_site_aniso_U_11
_atom_site_aniso_U_22
_atom_site_aniso_U_33
_atom_site_aniso_U_23
_atom_site_aniso_U_13
_atom_site_aniso_U_12
Re1A 0.01990(7) 0.01253(6) 0.02126(7) 0.000 0.01091(6) 0.000
P1A 0.0208(3) 0.0176(3) 0.0233(3) 0.0003(2) 0.0069(3) -0.0034(2)
Si1A 0.0384(5) 0.0171(3) 0.0323(4) 0.0048(3) 0.0162(4) 0.0052(3)
N1A 0.0270(17) 0.0150(12) 0.0254(15) 0.000 0.0144(14) 0.000
N2A 0.0257(12) 0.0288(11) 0.0194(11) -0.0026(9) 0.0075(10) 0.0055(10)
C1A 0.071(3) 0.0208(13) 0.0362(17) 0.0054(12) 0.0188(19) -0.0044(15)
C2A 0.054(2) 0.0438(19) 0.057(2) 0.0140(17) 0.028(2) 0.0275(18)
C3A 0.0306(17) 0.0246(13) 0.0459(19) 0.0049(13) 0.0081(15) 0.0027(12)
C4A 0.0323(16) 0.0333(14) 0.0205(13) -0.0009(11) 0.0095(12) -0.0033(12)
C5A 0.059(3) 0.0464(19) 0.0258(15) -0.0038(14) 0.0134(17) -0.0130(18)
C6A 0.0371(18) 0.0423(17) 0.0262(14) 0.0007(13) 0.0135(14) -0.0123(14)
C7A 0.028(3) 0.027(2) 0.022(3) 0.004(2) 0.005(2) -0.0092(18)
C8A 0.044(5) 0.025(3) 0.028(4) -0.003(2) 0.007(3) -0.010(3)
C9A 0.032(3) 0.040(2) 0.031(2) 0.0001(19) 0.000(2) -0.011(2)
C7D 0.024(5) 0.029(5) 0.020(7) -0.005(5) 0.009(6) -0.011(4)
C8D 0.049(10) 0.018(6) 0.043(15) -0.002(6) 0.025(8) -0.011(6)
C9D 0.030(6) 0.057(7) 0.029(6) -0.007(5) 0.005(5) -0.012(5)
C10A 0.0261(14) 0.0294(13) 0.0195(12) -0.0060(10) 0.0083(11) 0.0030(11)
C11A 0.0335(16) 0.0257(13) 0.0273(14) -0.0052(11) 0.0110(13) 0.0067(12)
C12A 0.0317(16) 0.0371(15) 0.0245(13) -0.0042(12) 0.0093(13) 0.0132(13)
C13A 0.0286(16) 0.0447(17) 0.0326(15) -0.0019(13) 0.0146(14) 0.0046(14)
C14A 0.0274(15) 0.0337(14) 0.0283(14) -0.0021(12) 0.0105(13) -0.0009(12)
C15A 0.039(2) 0.0385(17) 0.049(2) -0.0065(15) 0.0156(18) 0.0121(16)
Re1B 0.01597(7) 0.01230(6) 0.02088(7) 0.000 0.00703(5) 0.000
P1B 0.0183(3) 0.0193(3) 0.0232(3) -0.0030(2) 0.0051(3) 0.0006(2)
Si1B 0.0257(4) 0.0167(3) 0.0420(5) -0.0085(3) 0.0131(4) -0.0013(3)
N1B 0.0194(15) 0.0148(12) 0.0295(16) 0.000 0.0090(14) 0.000
N2B 0.0222(12) 0.0250(10) 0.0264(11) 0.0017(9) 0.0066(10) -0.0035(9)
C1B 0.041(2) 0.0221(14) 0.074(3) -0.0120(15) 0.020(2) -0.0089(14)
C2B 0.0364(19) 0.0399(17) 0.055(2) -0.0147(16) 0.0203(18) 0.0062(15)
C3B 0.0273(15) 0.0260(13) 0.0320(15) -0.0103(11) 0.0068(13) -0.0013(12)
C4B 0.0223(14) 0.0296(13) 0.0366(16) -0.0047(12) 0.0096(13) -0.0011(11)
C5B 0.0250(15) 0.0325(14) 0.054(2) -0.0023(14) 0.0218(15) -0.0046(13)
C6B 0.0212(16) 0.054(2) 0.052(2) -0.0099(17) 0.0059(15) -0.0005(15)
C7B 0.0318(16) 0.0327(14) 0.0243(14) 0.0042(11) 0.0060(13) 0.0016(13)
C8B 0.038(2) 0.055(2) 0.0286(16) 0.0019(15) 0.0039(15) 0.0086(16)
C9B 0.043(2) 0.0260(13) 0.0360(17) 0.0085(13) 0.0043(15) 0.0097(14)
C10B 0.0210(13) 0.0244(12) 0.0210(12) 0.0009(10) 0.0036(11) -0.0037(10)
C11B 0.0303(16) 0.0229(12) 0.0280(14) 0.0026(11) 0.0075(12) -0.0041(11)
C12B 0.0361(17) 0.0318(14) 0.0252(14) 0.0061(12) 0.0097(13) -0.0082(13)
C13B 0.0389(18) 0.0378(16) 0.0314(15) 0.0004(13) 0.0179(14) -0.0071(14)
C14B 0.0337(17) 0.0312(14) 0.0318(15) -0.0021(12) 0.0149(14) -0.0018(13)
C15B 0.058(2) 0.0363(16) 0.047(2) 0.0125(16) 0.0251(19) -0.0070(17)

loop_
_atom_type_symbol
_atom_type_description
_atom_type_scat_dispersion_real
_atom_type_scat_dispersion_imag
_atom_type_scat_source
C C 0.0033 0.0016 'International Tables Vol C Tables 4.2.6.8 and 6.1.1.4'
H H 0.0000 0.0000 'International Tables Vol C Tables 4.2.6.8 and 6.1.1.4'
N N 0.0061 0.0033 'International Tables Vol C Tables 4.2.6.8 and 6.1.1.4'
Si Si 0.0817 0.0704 'International Tables Vol C Tables 4.2.6.8 and 6.1.1.4'
P P 0.1023 0.0942 'International Tables Vol C Tables 4.2.6.8 and 6.1.1.4'
Re Re -1.0185 7.2310 'International Tables Vol C Tables 4.2.6.8 and 6.1.1.4'

loop_
_geom_angle_atom_site_label_1
_geom_angle_atom_site_label_2
_geom_angle_atom_site_label_3
_geom_angle
_geom_angle_site_symmetry_1
_geom_angle_site_symmetry_3
C10A Re1A C10A 92.59(17) 2 .
C10A Re1A N2A 37.91(10) 2 2
C10A Re1A N2A 130.50(11) . 2
C10A Re1A N2A 130.50(11) 2 .
C10A Re1A N2A 37.91(10) . .
N2A Re1A N2A 168.40(13) 2 .
C10A Re1A N1A 133.70(8) 2 .
C10A Re1A N1A 133.70(8) . .
N2A Re1A N1A 95.80(6) 2 .
N2A Re1A N1A 95.80(6) . .
C10A Re1A P1A 93.98(8) 2 2
C10A Re1A P1A 91.98(8) . 2
N2A Re1A P1A 92.04(6) 2 2
N2A Re1A P1A 88.83(6) . 2
N1A Re1A P1A 85.684(15) . 2
C10A Re1A P1A 91.98(8) 2 .
C10A Re1A P1A 93.98(8) . .
N2A Re1A P1A 88.83(6) 2 .
N2A Re1A P1A 92.04(6) . .
N1A Re1A P1A 85.684(15) . .
P1A Re1A P1A 171.37(3) 2 .
C3A P1A C4A 105.56(16) . .
C3A P1A C7A 104.6(2) . .
C4A P1A C7A 110.6(2) . .
C3A P1A C7D 105.2(4) . .
C4A P1A C7D 94.6(4) . .
C7A P1A C7D 16.9(3) . .
C3A P1A Re1A 106.86(11) . .
C4A P1A Re1A 114.76(10) . .
C7A P1A Re1A 113.49(17) . .
C7D P1A Re1A 127.7(4) . .
N1A Si1A C2A 112.67(12) . .
N1A Si1A C1A 114.82(15) . .
C2A Si1A C1A 105.17(18) . .
N1A Si1A C3A 108.82(13) . .
C2A Si1A C3A 106.55(18) . .
C1A Si1A C3A 108.42(15) . .
Si1A N1A Si1A 122.87(17) 2 .
Si1A N1A Re1A 118.57(9) 2 .
Si1A N1A Re1A 118.57(9) . .
C14A N2A C10A 123.0(3) . .
C14A N2A Re1A 170.1(2) . .
C10A N2A Re1A 66.52(16) . .
Si1A C1A H1AB 109.5 . .
Si1A C1A H1AC 109.5 . .
H1AB C1A H1AC 109.5 . .
Si1A C1A H1AD 109.5 . .
H1AB C1A H1AD 109.5 . .
H1AC C1A H1AD 109.5 . .
Si1A C2A H2AA 109.5 . .
Si1A C2A H2AB 109.5 . .
H2AA C2A H2AB 109.5 . .
Si1A C2A H2AC 109.5 . .
H2AA C2A H2AC 109.5 . .
H2AB C2A H2AC 109.5 . .
P1A C3A Si1A 110.69(17) . .
P1A C3A H3AA 109.5 . .
Si1A C3A H3AA 109.5 . .
P1A C3A H3AB 109.5 . .
Si1A C3A H3AB 109.5 . .
H3AA C3A H3AB 108.1 . .
C6A C4A C5A 109.3(3) . .
C6A C4A P1A 109.5(2) . .
C5A C4A P1A 115.9(2) . .
C6A C4A H4AA 107.3 . .
C5A C4A H4AA 107.3 . .
P1A C4A H4AA 107.3 . .
C4A C5A H5AA 109.5 . .
C4A C5A H5AB 109.5 . .
H5AA C5A H5AB 109.5 . .
C4A C5A H5AC 109.5 . .
H5AA C5A H5AC 109.5 . .
H5AB C5A H5AC 109.5 . .
C4A C6A H6AA 109.5 . .
C4A C6A H6AB 109.5 . .
H6AA C6A H6AB 109.5 . .
C4A C6A H6AC 109.5 . .
H6AA C6A H6AC 109.5 . .
H6AB C6A H6AC 109.5 . .
C9A C7A C8A 111.7(6) . .
C9A C7A P1A 116.3(4) . .
C8A C7A P1A 110.9(6) . .
C9A C7A H7AA 105.6 . .
C8A C7A H7AA 105.7 . .
P1A C7A H7AA 105.6 . .
C9D C7D C8D 112.7(12) . .
C9D C7D P1A 109.6(8) . .
C8D C7D P1A 108.3(16) . .
C9D C7D H7DA 108.7 . .
C8D C7D H7DA 108.7 . .
P1A C7D H7DA 108.7 . .
C7D C8D H8DA 109.5 . .
C7D C8D H8DB 109.5 . .
H8DA C8D H8DB 109.5 . .
C7D C8D H8DC 109.5 . .
H8DA C8D H8DC 109.5 . .
H8DB C8D H8DC 109.5 . .
C7D C9D H9DA 109.5 . .
C7D C9D H9DB 109.5 . .
H9DA C9D H9DB 109.5 . .
C7D C9D H9DC 109.5 . .
H9DA C9D H9DC 109.5 . .
H9DB C9D H9DC 109.5 . .
N2A C10A C11A 119.7(3) . .
N2A C10A Re1A 75.58(16) . .
C11A C10A Re1A 164.3(2) . .
C10A C11A C12A 118.5(3) . .
C10A C11A H11A 120.7 . .
C12A C11A H11A 120.7 . .
C13A C12A C11A 119.8(3) . .
C13A C12A C15A 119.8(3) . .
C11A C12A C15A 120.4(3) . .
C12A C13A C14A 119.1(3) . .
C12A C13A H13A 120.5 . .
C14A C13A H13A 120.5 . .
N2A C14A C13A 119.8(3) . .
N2A C14A H14A 120.1 . .
C13A C14A H14A 120.1 . .
C12A C15A H15A 109.5 . .
C12A C15A H15B 109.5 . .
H15A C15A H15B 109.5 . .
C12A C15A H15C 109.5 . .
H15A C15A H15C 109.5 . .
H15B C15A H15C 109.5 . .
C10B Re1B C10B 92.06(16) 2_656 .
C10B Re1B N2B 37.84(10) 2_656 2_656
C10B Re1B N2B 129.90(10) . 2_656
C10B Re1B N2B 129.90(10) 2_656 .
C10B Re1B N2B 37.84(10) . .
N2B Re1B N2B 167.74(12) 2_656 .
C10B Re1B N1B 133.97(8) 2_656 .
C10B Re1B N1B 133.97(8) . .
N2B Re1B N1B 96.13(6) 2_656 .
N2B Re1B N1B 96.13(6) . .
C10B Re1B P1B 92.48(8) 2_656 2_656
C10B Re1B P1B 93.46(8) . 2_656
N2B Re1B P1B 89.42(7) 2_656 2_656
N2B Re1B P1B 91.50(7) . 2_656
N1B Re1B P1B 85.716(16) . 2_656
C10B Re1B P1B 93.46(8) 2_656 .
C10B Re1B P1B 92.48(8) . .
N2B Re1B P1B 91.50(7) 2_656 .
N2B Re1B P1B 89.42(7) . .
N1B Re1B P1B 85.716(16) . .
P1B Re1B P1B 171.43(3) 2_656 .
C3B P1B C7B 105.56(14) . .
C3B P1B C4B 105.67(14) . .
C7B P1B C4B 108.97(15) . .
C3B P1B Re1B 106.83(10) . .
C7B P1B Re1B 114.98(11) . .
C4B P1B Re1B 114.03(10) . .
N1B Si1B C2B 112.52(12) . .
N1B Si1B C1B 114.39(16) . .
C2B Si1B C1B 105.01(17) . .
N1B Si1B C3B 109.05(12) . .
C2B Si1B C3B 106.50(16) . .
C1B Si1B C3B 109.01(16) . .
Si1B N1B Si1B 124.38(17) . 2_656
Si1B N1B Re1B 117.81(9) . .
Si1B N1B Re1B 117.81(9) 2_656 .
C14B N2B C10B 122.7(2) . .
C14B N2B Re1B 171.0(2) . .
C10B N2B Re1B 66.28(15) . .
Si1B C1B H1BB 109.5 . .
Si1B C1B H1BC 109.5 . .
H1BB C1B H1BC 109.5 . .
Si1B C1B H1BD 109.5 . .
H1BB C1B H1BD 109.5 . .
H1BC C1B H1BD 109.5 . .
Si1B C2B H2BA 109.5 . .
Si1B C2B H2BB 109.5 . .
H2BA C2B H2BB 109.5 . .
Si1B C2B H2BC 109.5 . .
H2BA C2B H2BC 109.5 . .
H2BB C2B H2BC 109.5 . .
P1B C3B Si1B 110.22(15) . .
P1B C3B H3BA 109.6 . .
Si1B C3B H3BA 109.6 . .
P1B C3B H3BB 109.6 . .
Si1B C3B H3BB 109.6 . .
H3BA C3B H3BB 108.1 . .
C6B C4B C5B 109.7(3) . .
C6B C4B P1B 116.4(2) . .
C5B C4B P1B 108.9(2) . .
C6B C4B H4BA 107.1 . .
C5B C4B H4BA 107.1 . .
P1B C4B H4BA 107.1 . .
C4B C5B H5BA 109.5 . .
C4B C5B H5BB 109.5 . .
H5BA C5B H5BB 109.5 . .
C4B C5B H5BC 109.5 . .
H5BA C5B H5BC 109.5 . .
H5BB C5B H5BC 109.5 . .
C4B C6B H6BA 109.5 . .
C4B C6B H6BB 109.5 . .
H6BA C6B H6BB 109.5 . .
C4B C6B H6BC 109.5 . .
H6BA C6B H6BC 109.5 . .
H6BB C6B H6BC 109.5 . .
C8B C7B C9B 111.3(3) . .
C8B C7B P1B 118.4(2) . .
C9B C7B P1B 109.5(2) . .
C8B C7B H7BA 105.5 . .
C9B C7B H7BA 105.5 . .
P1B C7B H7BA 105.5 . .
C7B C8B H8BA 109.5 . .
C7B C8B H8BB 109.5 . .
H8BA C8B H8BB 109.5 . .
C7B C8B H8BC 109.5 . .
H8BA C8B H8BC 109.5 . .
H8BB C8B H8BC 109.5 . .
C7B C9B H9BA 109.5 . .
C7B C9B H9BB 109.5 . .
H9BA C9B H9BB 109.5 . .
C7B C9B H9BC 109.5 . .
H9BA C9B H9BC 109.5 . .
H9BB C9B H9BC 109.5 . .
N2B C10B C11B 119.8(3) . .
N2B C10B Re1B 75.88(16) . .
C11B C10B Re1B 164.2(2) . .
C10B C11B C12B 118.5(3) . .
C10B C11B H11B 120.7 . .
C12B C11B H11B 120.7 . .
C13B C12B C11B 119.5(3) . .
C13B C12B C15B 120.3(3) . .
C11B C12B C15B 120.2(3) . .
C12B C13B C14B 119.5(3) . .
C12B C13B H13B 120.3 . .
C14B C13B H13B 120.3 . .
N2B C14B C13B 120.0(3) . .
N2B C14B H14B 120.0 . .
C13B C14B H14B 120.0 . .
C12B C15B H15D 109.5 . .
C12B C15B H15E 109.5 . .
H15D C15B H15E 109.5 . .
C12B C15B H15F 109.5 . .
H15D C15B H15F 109.5 . .
H15E C15B H15F 109.5 . .

loop_
_geom_bond_atom_site_label_1
_geom_bond_atom_site_label_2
_geom_bond_distance
_geom_bond_site_symmetry_2
Re1A C10A 2.020(3) 2
Re1A C10A 2.020(3) .
Re1A N2A 2.133(3) 2
Re1A N2A 2.133(3) .
Re1A N1A 2.147(3) .
Re1A P1A 2.3908(7) 2
Re1A P1A 2.3908(7) .
P1A C3A 1.827(3) .
P1A C4A 1.855(3) .
P1A C7A 1.859(6) .
P1A C7D 1.895(14) .
Si1A N1A 1.7087(16) .
Si1A C2A 1.878(4) .
Si1A C1A 1.887(3) .
Si1A C3A 1.890(3) .
N1A Si1A 1.7087(16) 2
N2A C14A 1.326(4) .
N2A C10A 1.353(4) .
C1A H1AB 0.9800 .
C1A H1AC 0.9800 .
C1A H1AD 0.9800 .
C2A H2AA 0.9800 .
C2A H2AB 0.9800 .
C2A H2AC 0.9800 .
C3A H3AA 0.9900 .
C3A H3AB 0.9900 .
C4A C6A 1.532(4) .
C4A C5A 1.537(4) .
C4A H4AA 1.0000 .
C5A H5AA 0.9800 .
C5A H5AB 0.9800 .
C5A H5AC 0.9800 .
C6A H6AA 0.9800 .
C6A H6AB 0.9800 .
C6A H6AC 0.9800 .
C7A C9A 1.531(6) .
C7A C8A 1.538(8) .
C7A H7AA 1.0000 .
C8A H8AA 0.9800 .
C8A H8AB 0.9800 .
C8A H8AC 0.9800 .
C9A H9AA 0.9800 .
C9A H9AB 0.9800 .
C9A H9AC 0.9800 .
C7D C9D 1.529(12) .
C7D C8D 1.540(13) .
C7D H7DA 1.0000 .
C8D H8DA 0.9800 .
C8D H8DB 0.9800 .
C8D H8DC 0.9800 .
C9D H9DA 0.9800 .
C9D H9DB 0.9800 .
C9D H9DC 0.9800 .
C10A C11A 1.388(4) .
C11A C12A 1.412(4) .
C11A H11A 0.9500 .
C12A C13A 1.383(5) .
C12A C15A 1.518(4) .
C13A C14A 1.401(4) .
C13A H13A 0.9500 .
C14A H14A 0.9500 .
C15A H15A 0.9800 .
C15A H15B 0.9800 .
C15A H15C 0.9800 .
Re1B C10B 2.018(3) 2_656
Re1B C10B 2.018(3) .
Re1B N2B 2.138(2) 2_656
Re1B N2B 2.138(2) .
Re1B N1B 2.155(3) .
Re1B P1B 2.3855(7) 2_656
Re1B P1B 2.3855(7) .
P1B C3B 1.829(3) .
P1B C7B 1.858(3) .
P1B C4B 1.862(3) .
Si1B N1B 1.7083(15) .
Si1B C2B 1.886(3) .
Si1B C1B 1.889(3) .
Si1B C3B 1.899(3) .
N1B Si1B 1.7083(15) 2_656
N2B C14B 1.320(4) .
N2B C10B 1.352(4) .
C1B H1BB 0.9800 .
C1B H1BC 0.9800 .
C1B H1BD 0.9800 .
C2B H2BA 0.9800 .
C2B H2BB 0.9800 .
C2B H2BC 0.9800 .
C3B H3BA 0.9900 .
C3B H3BB 0.9900 .
C4B C6B 1.523(4) .
C4B C5B 1.533(4) .
C4B H4BA 1.0000 .
C5B H5BA 0.9800 .
C5B H5BB 0.9800 .
C5B H5BC 0.9800 .
C6B H6BA 0.9800 .
C6B H6BB 0.9800 .
C6B H6BC 0.9800 .
C7B C8B 1.530(4) .
C7B C9B 1.541(4) .
C7B H7BA 1.0000 .
C8B H8BA 0.9800 .
C8B H8BB 0.9800 .
C8B H8BC 0.9800 .
C9B H9BA 0.9800 .
C9B H9BB 0.9800 .
C9B H9BC 0.9800 .
C10B C11B 1.390(4) .
C11B C12B 1.407(4) .
C11B H11B 0.9500 .
C12B C13B 1.379(4) .
C12B C15B 1.518(4) .
C13B C14B 1.397(4) .
C13B H13B 0.9500 .
C14B H14B 0.9500 .
C15B H15D 0.9800 .
C15B H15E 0.9800 .
C15B H15F 0.9800 .

loop_
_geom_torsion_atom_site_label_1
_geom_torsion_atom_site_label_2
_geom_torsion_atom_site_label_3
_geom_torsion_atom_site_label_4
_geom_torsion
_geom_torsion_site_symmetry_1
_geom_torsion_site_symmetry_4
C10A Re1A P1A C3A 106.79(15) 2 .
C10A Re1A P1A C3A -160.47(15) . .
N2A Re1A P1A C3A 69.01(14) 2 .
N2A Re1A P1A C3A -122.56(14) . .
N1A Re1A P1A C3A -26.89(12) . .
P1A Re1A P1A C3A -26.89(12) 2 .
C10A Re1A P1A C4A -136.57(13) 2 .
C10A Re1A P1A C4A -43.84(13) . .
N2A Re1A P1A C4A -174.35(12) 2 .
N2A Re1A P1A C4A -5.92(12) . .
N1A Re1A P1A C4A 89.74(10) . .
P1A Re1A P1A C4A 89.74(10) 2 .
C10A Re1A P1A C7A -8.0(2) 2 .
C10A Re1A P1A C7A 84.7(2) . .
N2A Re1A P1A C7A -45.8(2) 2 .
N2A Re1A P1A C7A 122.7(2) . .
N1A Re1A P1A C7A -141.7(2) . .
P1A Re1A P1A C7A -141.7(2) 2 .
C10A Re1A P1A C7D -18.7(5) 2 .
C10A Re1A P1A C7D 74.1(5) . .
N2A Re1A P1A C7D -56.4(5) 2 .
N2A Re1A P1A C7D 112.0(5) . .
N1A Re1A P1A C7D -152.3(5) . .
P1A Re1A P1A C7D -152.3(5) 2 .
C2A Si1A N1A Si1A -81.64(15) . 2
C1A Si1A N1A Si1A 38.73(13) . 2
C3A Si1A N1A Si1A 160.43(13) . 2
C2A Si1A N1A Re1A 98.36(15) . .
C1A Si1A N1A Re1A -141.27(13) . .
C3A Si1A N1A Re1A -19.57(13) . .
C10A Re1A N1A Si1A 119.09(11) 2 2
C10A Re1A N1A Si1A -60.91(11) . 2
N2A Re1A N1A Si1A 119.33(7) 2 2
N2A Re1A N1A Si1A -60.67(7) . 2
P1A Re1A N1A Si1A 27.71(4) 2 2
P1A Re1A N1A Si1A -152.29(4) . 2
C10A Re1A N1A Si1A -60.91(11) 2 .
C10A Re1A N1A Si1A 119.09(11) . .
N2A Re1A N1A Si1A -60.67(7) 2 .
N2A Re1A N1A Si1A 119.33(7) . .
P1A Re1A N1A Si1A -152.29(4) 2 .
P1A Re1A N1A Si1A 27.71(4) . .
C10A Re1A N2A C14A -165.0(12) 2 .
C10A Re1A N2A C14A -165.5(13) . .
N2A Re1A N2A C14A -165.2(12) 2 .
N1A Re1A N2A C14A 14.8(12) . .
P1A Re1A N2A C14A -70.7(12) 2 .
P1A Re1A N2A C14A 100.7(12) . .
C10A Re1A N2A C10A 0.5(3) 2 .
N2A Re1A N2A C10A 0.28(14) 2 .
N1A Re1A N2A C10A -179.72(14) . .
P1A Re1A N2A C10A 94.74(14) 2 .
P1A Re1A N2A C10A -93.85(14) . .
C4A P1A C3A Si1A -100.35(19) . .
C7A P1A C3A Si1A 142.9(2) . .
C7D P1A C3A Si1A 160.3(4) . .
Re1A P1A C3A Si1A 22.2(2) . .
N1A Si1A C3A P1A -4.3(2) . .
C2A Si1A C3A P1A -126.02(19) . .
C1A Si1A C3A P1A 121.2(2) . .
C3A P1A C4A C6A 52.5(2) . .
C7A P1A C4A C6A 165.1(3) . .
C7D P1A C4A C6A 159.7(5) . .
Re1A P1A C4A C6A -64.9(2) . .
C3A P1A C4A C5A -71.7(3) . .
C7A P1A C4A C5A 40.9(3) . .
C7D P1A C4A C5A 35.5(5) . .
Re1A P1A C4A C5A 170.9(2) . .
C3A P1A C7A C9A 40.8(5) . .
C4A P1A C7A C9A -72.5(5) . .
C7D P1A C7A C9A -53.4(17) . .
Re1A P1A C7A C9A 156.9(4) . .
C3A P1A C7A C8A 169.9(5) . .
C4A P1A C7A C8A 56.7(6) . .
C7D P1A C7A C8A 76(2) . .
Re1A P1A C7A C8A -73.9(6) . .
C3A P1A C7D C9D -59.1(10) . .
C4A P1A C7D C9D -166.6(9) . .
C7A P1A C7D C9D 31.2(14) . .
Re1A P1A C7D C9D 67.0(10) . .
C3A P1A C7D C8D 177.6(11) . .
C4A P1A C7D C8D 70.1(11) . .
C7A P1A C7D C8D -92(2) . .
Re1A P1A C7D C8D -56.3(12) . .
C14A N2A C10A C11A 0.8(4) . .
Re1A N2A C10A C11A -176.2(3) . .
C14A N2A C10A Re1A 177.1(3) . .
C10A Re1A C10A N2A -179.61(19) 2 .
N2A Re1A C10A N2A -179.93(4) 2 .
N1A Re1A C10A N2A 0.39(19) . .
P1A Re1A C10A N2A -85.54(14) 2 .
P1A Re1A C10A N2A 88.22(14) . .
C10A Re1A C10A C11A -11.8(8) 2 .
N2A Re1A C10A C11A -12.1(9) 2 .
N2A Re1A C10A C11A 167.8(9) . .
N1A Re1A C10A C11A 168.2(8) . .
P1A Re1A C10A C11A 82.3(8) 2 .
P1A Re1A C10A C11A -104.0(8) . .
N2A C10A C11A C12A 0.6(4) . .
Re1A C10A C11A C12A -165.8(7) . .
C10A C11A C12A C13A -1.8(4) . .
C10A C11A C12A C15A 176.2(3) . .
C11A C12A C13A C14A 1.7(4) . .
C15A C12A C13A C14A -176.3(3) . .
C10A N2A C14A C13A -0.9(4) . .
Re1A N2A C14A C13A 163.1(10) . .
C12A C13A C14A N2A -0.4(4) . .
C10B Re1B P1B C3B -162.17(14) 2_656 .
C10B Re1B P1B C3B 105.61(14) . .
N2B Re1B P1B C3B -124.35(13) 2_656 .
N2B Re1B P1B C3B 67.89(13) . .
N1B Re1B P1B C3B -28.31(11) . .
P1B Re1B P1B C3B -28.31(11) 2_656 .
C10B Re1B P1B C7B 81.08(14) 2_656 .
C10B Re1B P1B C7B -11.14(14) . .
N2B Re1B P1B C7B 118.91(13) 2_656 .
N2B Re1B P1B C7B -48.86(13) . .
N1B Re1B P1B C7B -145.05(12) . .
P1B Re1B P1B C7B -145.05(12) 2_656 .
C10B Re1B P1B C4B -45.82(13) 2_656 .
C10B Re1B P1B C4B -138.04(13) . .
N2B Re1B P1B C4B -8.00(12) 2_656 .
N2B Re1B P1B C4B -175.76(12) . .
N1B Re1B P1B C4B 88.04(10) . .
P1B Re1B P1B C4B 88.04(10) 2_656 .
C2B Si1B N1B Si1B -82.62(14) . 2_656
C1B Si1B N1B Si1B 37.11(13) . 2_656
C3B Si1B N1B Si1B 159.45(12) . 2_656
C2B Si1B N1B Re1B 97.38(14) . .
C1B Si1B N1B Re1B -142.89(13) . .
C3B Si1B N1B Re1B -20.55(12) . .
C10B Re1B N1B Si1B 119.74(11) 2_656 .
C10B Re1B N1B Si1B -60.26(11) . .
N2B Re1B N1B Si1B 120.11(7) 2_656 .
N2B Re1B N1B Si1B -59.89(7) . .
P1B Re1B N1B Si1B -150.94(4) 2_656 .
P1B Re1B N1B Si1B 29.06(4) . .
C10B Re1B N1B Si1B -60.26(11) 2_656 2_656
C10B Re1B N1B Si1B 119.74(11) . 2_656
N2B Re1B N1B Si1B -59.89(7) 2_656 2_656
N2B Re1B N1B Si1B 120.11(7) . 2_656
P1B Re1B N1B Si1B 29.06(4) 2_656 2_656
P1B Re1B N1B Si1B -150.94(4) . 2_656
C10B Re1B N2B C14B -173.5(13) 2_656 .
C10B Re1B N2B C14B -174.2(14) . .
N2B Re1B N2B C14B -173.8(14) 2_656 .
N1B Re1B N2B C14B 6.2(14) . .
P1B Re1B N2B C14B 92.0(14) 2_656 .
P1B Re1B N2B C14B -79.4(14) . .
C10B Re1B N2B C10B 0.8(3) 2_656 .
N2B Re1B N2B C10B 0.43(14) 2_656 .
N1B Re1B N2B C10B -179.57(14) . .
P1B Re1B N2B C10B -93.72(15) 2_656 .
P1B Re1B N2B C10B 94.80(15) . .
C7B P1B C3B Si1B 146.07(17) . .
C4B P1B C3B Si1B -98.55(18) . .
Re1B P1B C3B Si1B 23.24(18) . .
N1B Si1B C3B P1B -4.25(19) . .
C2B Si1B C3B P1B -125.91(18) . .
C1B Si1B C3B P1B 121.27(19) . .
C3B P1B C4B C6B -73.5(3) . .
C7B P1B C4B C6B 39.5(3) . .
Re1B P1B C4B C6B 169.4(2) . .
C3B P1B C4B C5B 51.1(2) . .
C7B P1B C4B C5B 164.2(2) . .
Re1B P1B C4B C5B -65.9(2) . .
C3B P1B C7B C8B 43.5(3) . .
C4B P1B C7B C8B -69.6(3) . .
Re1B P1B C7B C8B 161.0(2) . .
C3B P1B C7B C9B 172.6(2) . .
C4B P1B C7B C9B 59.5(3) . .
Re1B P1B C7B C9B -69.9(3) . .
C14B N2B C10B C11B 0.7(4) . .
Re1B N2B C10B C11B -178.2(3) . .
C14B N2B C10B Re1B 178.9(3) . .
C10B Re1B C10B N2B -179.41(19) 2_656 .
N2B Re1B C10B N2B -179.88(4) 2_656 .
N1B Re1B C10B N2B 0.59(19) . .
P1B Re1B C10B N2B 87.98(14) 2_656 .
P1B Re1B C10B N2B -85.85(14) . .
C10B Re1B C10B C11B -5.1(7) 2_656 .
N2B Re1B C10B C11B -5.6(8) 2_656 .
N2B Re1B C10B C11B 174.3(9) . .
N1B Re1B C10B C11B 174.9(7) . .
P1B Re1B C10B C11B -97.8(8) 2_656 .
P1B Re1B C10B C11B 88.4(8) . .
N2B C10B C11B C12B 0.3(4) . .
Re1B C10B C11B C12B -173.3(6) . .
C10B C11B C12B C13B -1.6(5) . .
C10B C11B C12B C15B 177.6(3) . .
C11B C12B C13B C14B 1.9(5) . .
C15B C12B C13B C14B -177.4(3) . .
C10B N2B C14B C13B -0.5(5) . .
Re1B N2B C14B C13B 173.3(12) . .
C12B C13B C14B N2B -0.9(5) . .
